data_4510263
loop_
_publ_author_name
'Yue, Cheng-Yang'
'Lei, Xiao-Wu'
'Liu, Rui-Qiu'
'Zhang, Hui-Ping'
'Zhai, Xiu-Rong'
'Li, Wen-Peng'
'Zhou, Meng'
'Zhao, Zhi-Fei'
'Ma, Yun-Xiang'
'Yang, Ya-Dong'

_publ_section_title
;
 Syntheses, Crystal Structures, and Photocatalytic Properties of a Series
 of Mercury Thioantimonates Directed by Transition Metal Complexes
;
_journal_issue 5
_journal_name_full 'Crystal Growth &amp; Design'
_journal_page_first 2411
_journal_paper_doi 10.1021/cg500153u
_journal_volume 14
_journal_year 2014
_chemical_formula_sum 'C8 H26 Hg Mn N6 S5 Sb2'
_chemical_formula_weight 865.68
_chemical_name_systematic
; 
 ? 
;
_space_group_IT_number 14
_symmetry_cell_setting monoclinic
_symmetry_space_group_name_Hall '-P 2ybc'
_symmetry_space_group_name_H-M 'P 1 21/c 1'
_atom_sites_solution_hydrogens geom
_atom_sites_solution_primary direct
_atom_sites_solution_secondary difmap
_audit_creation_method SHELXL-97
_cell_angle_alpha 90.00
_cell_angle_beta 114.641(4)
_cell_angle_gamma 90.00
_cell_formula_units_Z 4
_cell_length_a 10.709(4)
_cell_length_b 20.740(8)
_cell_length_c 10.786(4)
_cell_measurement_temperature 296(2)
_cell_volume 2177.5(14)
_computing_cell_refinement 'APEX2 Software Suite (Bruker,2005)'
_computing_data_collection 'APEX2 Software Suite (Bruker,2005)'
_computing_data_reduction 'APEX2 Software Suite (Bruker,2005)'
_computing_structure_refinement 'SHELXL-97 (Sheldrick, 2008)'
_computing_structure_solution 'SHELXS-97 (Sheldrick, 2008)'
_diffrn_ambient_temperature 296(2)
_diffrn_measured_fraction_theta_full 0.978
_diffrn_measured_fraction_theta_max 0.978
_diffrn_measurement_device_type 'Bruker SMART CCD area detector'
_diffrn_measurement_method omega-scan
_diffrn_radiation_monochromator graphite
_diffrn_radiation_source 'fine-focus sealed tube'
_diffrn_radiation_type MoK\a
_diffrn_radiation_wavelength 0.71073
_diffrn_reflns_av_R_equivalents 0.0388
_diffrn_reflns_av_sigmaI/netI 0.0316
_diffrn_reflns_limit_h_max 13
_diffrn_reflns_limit_h_min -14
_diffrn_reflns_limit_k_max 27
_diffrn_reflns_limit_k_min -27
_diffrn_reflns_limit_l_max 13
_diffrn_reflns_limit_l_min -14
_diffrn_reflns_number 25072
_diffrn_reflns_theta_full 27.70
_diffrn_reflns_theta_max 27.70
_diffrn_reflns_theta_min 2.87
_exptl_absorpt_coefficient_mu 10.533
_exptl_absorpt_correction_T_max 0.4189
_exptl_absorpt_correction_T_min 0.3646
_exptl_absorpt_correction_type multi-scan
_exptl_crystal_colour yellow
_exptl_crystal_density_diffrn 2.640
_exptl_crystal_density_method 'not measured'
_exptl_crystal_description prism
_exptl_crystal_F_000 1612
_exptl_crystal_size_max 0.12
_exptl_crystal_size_mid 0.05
_exptl_crystal_size_min 0.04
_refine_diff_density_max 1.018
_refine_diff_density_min -1.562
_refine_diff_density_rms 0.156
_refine_ls_extinction_coef 0.00024(5)
_refine_ls_extinction_expression Fc^*^=kFc[1+0.001xFc^2^\l^3^/sin(2\q)]^-1/4^
_refine_ls_extinction_method SHELXL
_refine_ls_goodness_of_fit_ref 1.016
_refine_ls_hydrogen_treatment constr
_refine_ls_matrix_type full
_refine_ls_number_parameters 209
_refine_ls_number_reflns 4982
_refine_ls_number_restraints 0
_refine_ls_restrained_S_all 1.016
_refine_ls_R_factor_all 0.0450
_refine_ls_R_factor_gt 0.0309
_refine_ls_shift/su_max 0.002
_refine_ls_shift/su_mean 0.000
_refine_ls_structure_factor_coef Fsqd
_refine_ls_weighting_details 'calc w=1/[\s^2^(Fo^2^)+(0.0342P)^2^+8.1813P] where P=(Fo^2^+2Fc^2^)/3'
_refine_ls_weighting_scheme calc
_refine_ls_wR_factor_gt 0.0718
_refine_ls_wR_factor_ref 0.0774
_reflns_number_gt 4036
_reflns_number_total 4982
_reflns_threshold_expression >2sigma(I)
_cod_data_source_file cg500153u_si_005.cif
_cod_data_source_block C8N6H26MnHgSb2S5
_cod_depositor_comments 'Adding full bibliography for 4510254--4510263.cif.'
_cod_original_cell_volume 2177.7(14)
_cod_original_sg_symbol_H-M P21/c
_cod_database_code 4510263

loop_
_symmetry_equiv_pos_as_xyz
'x, y, z'
'-x, y+1/2, -z+1/2'
'-x, -y, -z'
'x, -y-1/2, z-1/2'

loop_
_atom_site_label
_atom_site_type_symbol
_atom_site_fract_x
_atom_site_fract_y
_atom_site_fract_z
_atom_site_U_iso_or_equiv
_atom_site_adp_type
_atom_site_occupancy
_atom_site_symmetry_multiplicity
_atom_site_calc_flag
_atom_site_refinement_flags
Hg1 Hg 0.25778(3) 0.680485(12) 0.49366(2) 0.03664(9) Uani 1 1 d .
Sb2 Sb 0.24727(4) 0.837048(19) 0.64232(4) 0.02573(10) Uani 1 1 d .
Sb1 Sb 0.33021(4) 0.834988(19) 0.35701(4) 0.02576(10) Uani 1 1 d .
Mn1 Mn 0.72897(10) 0.59620(5) 0.55849(10) 0.0311(2) Uani 1 1 d .
S4 S 0.43229(16) 0.76230(7) 0.67223(15) 0.0291(3) Uani 1 1 d .
S5 S 0.31557(19) 0.91968(7) 0.51556(16) 0.0340(4) Uani 1 1 d .
S3 S 0.21490(17) 0.60141(7) 0.64797(15) 0.0301(3) Uani 1 1 d .
S2 S 0.12999(16) 0.76875(7) 0.32473(16) 0.0310(3) Uani 1 1 d .
S1 S 0.34850(17) 0.60649(7) 0.35741(15) 0.0313(3) Uani 1 1 d .
N4 N 0.6436(5) 0.6971(2) 0.5251(6) 0.0328(12) Uani 1 1 d .
H4A H 0.5787 0.7013 0.4393 0.039 Uiso 1 1 calc R
H4B H 0.6050 0.7055 0.5832 0.039 Uiso 1 1 calc R
N6 N 0.6572(6) 0.5625(3) 0.3384(5) 0.0372(13) Uani 1 1 d .
H6C H 0.6805 0.5209 0.3371 0.045 Uiso 1 1 calc R
H6D H 0.5651 0.5656 0.2956 0.045 Uiso 1 1 calc R
N2 N 0.8476(6) 0.6095(3) 0.7955(6) 0.0453(15) Uani 1 1 d .
H2C H 0.8815 0.6504 0.8114 0.054 Uiso 1 1 calc R
N5 N 0.8718(5) 0.6544(3) 0.4831(6) 0.0340(12) Uani 1 1 d .
H5A H 0.9593 0.6525 0.5487 0.041 Uiso 1 1 calc R
N1 N 0.5885(6) 0.5565(3) 0.6484(6) 0.0394(13) Uani 1 1 d .
H1A H 0.5016 0.5682 0.5953 0.047 Uiso 1 1 calc R
H1B H 0.5924 0.5131 0.6484 0.047 Uiso 1 1 calc R
C5 C 0.7576(7) 0.7426(3) 0.5486(8) 0.0419(16) Uani 1 1 d .
H8A H 0.8217 0.7419 0.6439 0.050 Uiso 1 1 calc .
H8B H 0.7220 0.7861 0.5254 0.050 Uiso 1 1 calc .
C6 C 0.8297(8) 0.7224(3) 0.4599(8) 0.0432(17) Uani 1 1 d .
H7A H 0.7684 0.7286 0.3646 0.052 Uiso 1 1 calc .
H7B H 0.9100 0.7492 0.4804 0.052 Uiso 1 1 calc .
C8 C 0.7201(8) 0.6021(4) 0.2659(7) 0.0441(17) Uani 1 1 d .
H6A H 0.6653 0.6406 0.2303 0.053 Uiso 1 1 calc .
H6B H 0.7211 0.5779 0.1893 0.053 Uiso 1 1 calc .
C7 C 0.8672(7) 0.6215(4) 0.3608(7) 0.0414(16) Uani 1 1 d .
H5C H 0.9246 0.5833 0.3876 0.050 Uiso 1 1 calc .
H5D H 0.9036 0.6499 0.3124 0.050 Uiso 1 1 calc .
N3 N 0.8854(7) 0.5138(3) 0.6269(6) 0.0492(16) Uani 1 1 d .
H3A H 0.8413 0.4762 0.5961 0.059 Uiso 1 1 calc R
H3B H 0.9456 0.5192 0.5894 0.059 Uiso 1 1 calc R
C4 C 0.9593(9) 0.5105(4) 0.7729(9) 0.066(3) Uani 1 1 d .
H4C H 0.9206 0.4758 0.8058 0.080 Uiso 1 1 calc .
H4D H 1.0539 0.4992 0.7939 0.080 Uiso 1 1 calc .
C1 C 0.6239(10) 0.5787(5) 0.7866(9) 0.066(3) Uani 1 1 d .
H2A H 0.5581 0.6115 0.7835 0.079 Uiso 1 1 calc .
H2B H 0.6132 0.5428 0.8391 0.079 Uiso 1 1 calc .
C3 C 0.9600(12) 0.5666(7) 0.8465(9) 0.104(5) Uani 1 1 d .
H1C H 1.0416 0.5909 0.8586 0.125 Uiso 1 1 calc .
H1D H 0.9707 0.5531 0.9366 0.125 Uiso 1 1 calc .
C2 C 0.7523(12) 0.6032(8) 0.8542(11) 0.122(6) Uani 1 1 d .
H9A H 0.7968 0.5772 0.9357 0.146 Uiso 1 1 calc .
H9B H 0.7410 0.6460 0.8847 0.146 Uiso 1 1 calc .

loop_
_atom_site_aniso_label
_atom_site_aniso_U_11
_atom_site_aniso_U_22
_atom_site_aniso_U_33
_atom_site_aniso_U_23
_atom_site_aniso_U_13
_atom_site_aniso_U_12
Hg1 0.05475(18) 0.02934(14) 0.02841(14) 0.00004(10) 0.01990(12) -0.00118(11)
Sb2 0.0310(2) 0.0276(2) 0.01924(19) -0.00066(15) 0.01113(16) 0.00133(16)
Sb1 0.0308(2) 0.0278(2) 0.02021(19) 0.00024(15) 0.01216(16) 0.00169(16)
Mn1 0.0396(5) 0.0276(5) 0.0289(5) 0.0005(4) 0.0172(4) 0.0011(4)
S4 0.0309(8) 0.0275(8) 0.0281(8) -0.0042(6) 0.0116(6) 0.0003(6)
S5 0.0556(10) 0.0244(7) 0.0263(8) -0.0014(6) 0.0213(7) -0.0017(7)
S3 0.0421(9) 0.0271(8) 0.0240(7) -0.0028(6) 0.0166(7) -0.0056(6)
S2 0.0316(8) 0.0294(8) 0.0274(8) 0.0013(6) 0.0078(6) -0.0001(6)
S1 0.0451(9) 0.0279(8) 0.0231(7) 0.0044(6) 0.0165(7) 0.0046(6)
N4 0.033(3) 0.033(3) 0.035(3) 0.001(2) 0.016(2) 0.002(2)
N6 0.035(3) 0.037(3) 0.035(3) -0.006(2) 0.009(2) 0.002(2)
N2 0.050(4) 0.044(3) 0.037(3) -0.010(3) 0.014(3) -0.017(3)
N5 0.026(3) 0.040(3) 0.036(3) 0.004(2) 0.013(2) 0.005(2)
N1 0.036(3) 0.033(3) 0.048(3) 0.009(3) 0.017(3) 0.001(2)
C5 0.048(4) 0.029(3) 0.047(4) 0.002(3) 0.019(3) -0.004(3)
C6 0.047(4) 0.038(4) 0.052(4) 0.006(3) 0.027(4) -0.003(3)
C8 0.046(4) 0.057(5) 0.028(4) 0.001(3) 0.014(3) 0.011(3)
C7 0.035(4) 0.055(4) 0.043(4) 0.006(3) 0.025(3) 0.011(3)
N3 0.060(4) 0.054(4) 0.040(3) 0.012(3) 0.026(3) 0.025(3)
C4 0.069(6) 0.045(5) 0.054(5) 0.005(4) -0.005(4) 0.002(4)
C1 0.066(6) 0.093(7) 0.047(5) 0.004(5) 0.032(5) -0.009(5)
C3 0.090(8) 0.162(12) 0.034(5) 0.001(6) 0.001(5) 0.062(8)
C2 0.082(8) 0.242(17) 0.059(6) -0.074(9) 0.048(6) -0.034(9)

loop_
_atom_type_symbol
_atom_type_description
_atom_type_scat_dispersion_real
_atom_type_scat_dispersion_imag
_atom_type_scat_source
C C 0.0033 0.0016 'International Tables Vol C Tables 4.2.6.8 and 6.1.1.4'
H H 0.0000 0.0000 'International Tables Vol C Tables 4.2.6.8 and 6.1.1.4'
N N 0.0061 0.0033 'International Tables Vol C Tables 4.2.6.8 and 6.1.1.4'
S S 0.1246 0.1234 'International Tables Vol C Tables 4.2.6.8 and 6.1.1.4'
Mn Mn 0.3368 0.7283 'International Tables Vol C Tables 4.2.6.8 and 6.1.1.4'
Sb Sb -0.5866 1.5461 'International Tables Vol C Tables 4.2.6.8 and 6.1.1.4'
Hg Hg -2.3894 9.2266 'International Tables Vol C Tables 4.2.6.8 and 6.1.1.4'

loop_
_geom_angle_atom_site_label_1
_geom_angle_atom_site_label_2
_geom_angle_atom_site_label_3
_geom_angle
_geom_angle_site_symmetry_1
_geom_angle_site_symmetry_3
S3 Hg1 S2 138.81(6) . .
S3 Hg1 S1 101.86(6) . .
S2 Hg1 S1 103.78(6) . .
S3 Hg1 S4 101.77(6) . .
S2 Hg1 S4 93.75(6) . .
S1 Hg1 S4 118.31(6) . .
S1 Sb2 S4 99.63(6) 4_576 .
S1 Sb2 S5 94.41(6) 4_576 .
S4 Sb2 S5 95.87(6) . .
S2 Sb1 S3 95.49(6) . 4_575
S2 Sb1 S5 100.99(6) . .
S3 Sb1 S5 95.72(6) 4_575 .
N4 Mn1 N1 96.3(2) . .
N4 Mn1 N6 100.4(2) . .
N1 Mn1 N6 109.9(2) . .
N4 Mn1 N3 159.9(2) . .
N1 Mn1 N3 96.8(2) . .
N6 Mn1 N3 89.5(2) . .
N4 Mn1 N5 75.31(18) . .
N1 Mn1 N5 170.0(2) . .
N6 Mn1 N5 77.4(2) . .
N3 Mn1 N5 90.0(2) . .
N4 Mn1 N2 93.7(2) . .
N1 Mn1 N2 74.4(2) . .
N6 Mn1 N2 164.6(2) . .
N3 Mn1 N2 75.3(2) . .
N5 Mn1 N2 100.5(2) . .
Sb2 S4 Hg1 91.32(6) . .
Sb2 S5 Sb1 90.49(6) . .
Sb1 S3 Hg1 95.56(6) 4_576 .
Sb1 S2 Hg1 97.15(6) . .
Sb2 S1 Hg1 97.70(6) 4_575 .
C5 N4 Mn1 108.3(4) . .
C8 N6 Mn1 110.6(4) . .
C3 N2 C2 115.1(10) . .
C3 N2 Mn1 109.7(5) . .
C2 N2 Mn1 108.2(5) . .
C7 N5 C6 113.5(5) . .
C7 N5 Mn1 106.9(4) . .
C6 N5 Mn1 110.8(4) . .
C1 N1 Mn1 113.0(5) . .
N4 C5 C6 108.4(6) . .
N5 C6 C5 111.0(5) . .
N6 C8 C7 111.2(5) . .
N5 C7 C8 111.3(5) . .
C4 N3 Mn1 112.5(5) . .
C3 C4 N3 116.7(7) . .
C2 C1 N1 116.3(7) . .
C4 C3 N2 119.9(9) . .
C1 C2 N2 123.5(8) . .

loop_
_geom_bond_atom_site_label_1
_geom_bond_atom_site_label_2
_geom_bond_distance
_geom_bond_site_symmetry_2
Hg1 S3 2.5116(16) .
Hg1 S2 2.5426(17) .
Hg1 S1 2.5787(16) .
Hg1 S4 2.6609(16) .
Sb2 S1 2.4150(17) 4_576
Sb2 S4 2.4291(17) .
Sb2 S5 2.4851(17) .
Sb1 S2 2.4462(18) .
Sb1 S3 2.4551(16) 4_575
Sb1 S5 2.5017(17) .
Mn1 N4 2.252(5) .
Mn1 N1 2.258(6) .
Mn1 N6 2.279(5) .
Mn1 N3 2.289(6) .
Mn1 N5 2.344(5) .
Mn1 N2 2.349(6) .
S3 Sb1 2.4551(17) 4_576
S1 Sb2 2.4150(17) 4_575
N4 C5 1.479(8) .
N6 C8 1.476(9) .
N2 C3 1.411(12) .
N2 C2 1.414(11) .
N5 C7 1.467(8) .
N5 C6 1.470(9) .
N1 C1 1.451(10) .
C5 C6 1.519(10) .
C8 C7 1.532(10) .
N3 C4 1.440(10) .
C4 C3 1.406(14) .
C1 C2 1.359(14) .

loop_
_geom_hbond_atom_site_label_D
_geom_hbond_atom_site_label_H
_geom_hbond_atom_site_label_A
_geom_hbond_distance_DH
_geom_hbond_distance_HA
_geom_hbond_distance_DA
_geom_hbond_angle_DHA
_geom_hbond_site_symmetry_A
N4 H4A S4 0.90 2.75 3.624(6) 164.2 4_575
N4 H4A S1 0.90 2.99 3.468(6) 115.4 .
N4 H4B S4 0.90 2.69 3.530(5) 156.8 .
N6 H6C S3 0.90 2.75 3.646(6) 172.8 3_666
N6 H6D S1 0.90 2.80 3.517(6) 137.6 .
N5 H5A S3 0.91 2.70 3.524(6) 150.3 1_655
N1 H1A S1 0.90 2.53 3.288(6) 142.4 .
N1 H1B S1 0.90 2.57 3.452(6) 167.7 3_666
N3 H3A S1 0.90 2.86 3.589(7) 139.2 3_666
N3 H3A S3 0.90 2.93 3.605(7) 133.5 3_666

loop_
_geom_torsion_atom_site_label_1
_geom_torsion_atom_site_label_2
_geom_torsion_atom_site_label_3
_geom_torsion_atom_site_label_4
_geom_torsion
_geom_torsion_site_symmetry_1
_geom_torsion_site_symmetry_4
S1 Sb2 S4 Hg1 155.83(5) 4_576 .
S5 Sb2 S4 Hg1 -108.66(6) . .
S3 Hg1 S4 Sb2 -97.97(6) . .
S2 Hg1 S4 Sb2 43.66(6) . .
S1 Hg1 S4 Sb2 151.50(5) . .
S1 Sb2 S5 Sb1 150.25(6) 4_576 .
S4 Sb2 S5 Sb1 50.08(6) . .
S2 Sb1 S5 Sb2 39.97(6) . .
S3 Sb1 S5 Sb2 136.71(6) 4_575 .
S2 Hg1 S3 Sb1 -99.91(8) . 4_576
S1 Hg1 S3 Sb1 132.54(6) . 4_576
S4 Hg1 S3 Sb1 9.94(6) . 4_576
S3 Sb1 S2 Hg1 163.59(5) 4_575 .
S5 Sb1 S2 Hg1 -99.48(6) . .
S3 Hg1 S2 Sb1 150.80(6) . .
S1 Hg1 S2 Sb1 -82.22(6) . .
S4 Hg1 S2 Sb1 38.14(6) . .
S3 Hg1 S1 Sb2 144.84(6) . 4_575
S2 Hg1 S1 Sb2 -2.65(7) . 4_575
S4 Hg1 S1 Sb2 -104.68(6) . 4_575
N1 Mn1 N4 C5 145.2(4) . .
N6 Mn1 N4 C5 -103.2(4) . .
N3 Mn1 N4 C5 14.9(8) . .
N5 Mn1 N4 C5 -29.3(4) . .
N2 Mn1 N4 C5 70.6(4) . .
N4 Mn1 N6 C8 62.9(4) . .
N1 Mn1 N6 C8 163.5(4) . .
N3 Mn1 N6 C8 -99.5(4) . .
N5 Mn1 N6 C8 -9.4(4) . .
N2 Mn1 N6 C8 -93.0(9) . .
N4 Mn1 N2 C3 -154.8(8) . .
N1 Mn1 N2 C3 109.7(8) . .
N6 Mn1 N2 C3 1.4(12) . .
N3 Mn1 N2 C3 8.1(7) . .
N5 Mn1 N2 C3 -79.1(8) . .
N4 Mn1 N2 C2 78.8(8) . .
N1 Mn1 N2 C2 -16.7(8) . .
N6 Mn1 N2 C2 -124.9(10) . .
N3 Mn1 N2 C2 -118.2(9) . .
N5 Mn1 N2 C2 154.6(8) . .
N4 Mn1 N5 C7 -122.9(4) . .
N1 Mn1 N5 C7 -156.0(11) . .
N6 Mn1 N5 C7 -18.4(4) . .
N3 Mn1 N5 C7 71.0(4) . .
N2 Mn1 N5 C7 146.0(4) . .
N4 Mn1 N5 C6 1.3(4) . .
N1 Mn1 N5 C6 -31.8(14) . .
N6 Mn1 N5 C6 105.7(5) . .
N3 Mn1 N5 C6 -164.8(5) . .
N2 Mn1 N5 C6 -89.8(5) . .
N4 Mn1 N1 C1 -73.6(6) . .
N6 Mn1 N1 C1 -177.0(5) . .
N3 Mn1 N1 C1 91.1(6) . .
N5 Mn1 N1 C1 -41.4(14) . .
N2 Mn1 N1 C1 18.5(5) . .
Mn1 N4 C5 C6 53.6(6) . .
C7 N5 C6 C5 146.9(6) . .
Mn1 N5 C6 C5 26.6(7) . .
N4 C5 C6 N5 -53.8(7) . .
Mn1 N6 C8 C7 35.6(6) . .
C6 N5 C7 C8 -78.9(7) . .
Mn1 N5 C7 C8 43.5(6) . .
N6 C8 C7 N5 -55.1(8) . .
N4 Mn1 N3 C4 64.1(9) . .
N1 Mn1 N3 C4 -66.1(6) . .
N6 Mn1 N3 C4 -176.1(6) . .
N5 Mn1 N3 C4 106.5(6) . .
N2 Mn1 N3 C4 5.7(6) . .
Mn1 N3 C4 C3 -19.8(12) . .
Mn1 N1 C1 C2 -18.1(13) . .
N3 C4 C3 N2 29.9(17) . .
C2 N2 C3 C4 99.6(12) . .
Mn1 N2 C3 C4 -22.7(14) . .
N1 C1 C2 N2 2(2) . .
C3 N2 C2 C1 -109.0(15) . .
Mn1 N2 C2 C1 14.1(18) . .
